data_7232351
loop_
_publ_author_name
'Bhowal, Rohit'
'Biswas, Suprakash'
'Adiyeri Saseendran, Devi Prasad'
'Koner, Apurba L.'
'Chopra, Deepak'

_publ_section_title
;
 Tuning the solid-state emission by co-crystallization through \s- and
 \p-hole directed intermolecular interactions
;
_journal_issue 12
_journal_name_full CrystEngComm
_journal_page_first 1940
_journal_paper_doi 10.1039/C8CE02118J
_journal_volume 21
_journal_year 2019
_chemical_formula_moiety 'C18 H8 F4 I2 N2'
_chemical_formula_sum 'C18 H8 F4 I2 N2'
_chemical_formula_weight 582.06
_chemical_melting_point 412
_chemical_name_systematic 'Benzo[c]cinnoline + 1,4-Tetrafluorobenzene'
_space_group_crystal_system monoclinic
_space_group_IT_number 14
_space_group_name_Hall '-P 2ybc'
_space_group_name_H-M_alt 'P 1 21/c 1'
_symmetry_space_group_name_Hall '-P 2ybc'
_symmetry_space_group_name_H-M 'P 1 21/c 1'
_atom_sites_solution_hydrogens geom
_audit_creation_method SHELXL-2018/3
_audit_update_record
;
2018-12-04 deposited with the CCDC.
2019-02-12 downloaded from the CCDC.
;
_cell_angle_alpha 90
_cell_angle_beta 92.894(2)
_cell_angle_gamma 90
_cell_formula_units_Z 4
_cell_length_a 4.4893(2)
_cell_length_b 15.5665(5)
_cell_length_c 24.4653(9)
_cell_measurement_reflns_used 9949
_cell_measurement_temperature 296(2)
_cell_measurement_theta_max 30.13
_cell_measurement_theta_min 2.82
_cell_volume 1707.52(11)
_computing_cell_refinement 'Bruker SAINT'
_computing_data_collection 'Bruker APEX2'
_computing_data_reduction 'Bruker SAINT'
_computing_molecular_graphics 'Bruker SHELXTL'
_computing_publication_material 'Bruker SHELXTL'
_computing_structure_refinement 'SHELXL-2018/3 (Sheldrick, 2018)'
_computing_structure_solution 'SHELXS-97 (Sheldrick 2008)'
_diffrn_ambient_temperature 296(2)
_diffrn_measured_fraction_theta_full 1.000
_diffrn_measured_fraction_theta_max 0.994
_diffrn_measurement_device_type 'Bruker APEX-II CCD'
_diffrn_measurement_method '\f and \w scans'
_diffrn_radiation_type MoK\a
_diffrn_radiation_wavelength 0.71073
_diffrn_reflns_av_R_equivalents 0.0470
_diffrn_reflns_av_unetI/netI 0.0461
_diffrn_reflns_Laue_measured_fraction_full 1.000
_diffrn_reflns_Laue_measured_fraction_max 0.994
_diffrn_reflns_limit_h_max 6
_diffrn_reflns_limit_h_min -6
_diffrn_reflns_limit_k_max 21
_diffrn_reflns_limit_k_min -21
_diffrn_reflns_limit_l_max 27
_diffrn_reflns_limit_l_min -34
_diffrn_reflns_number 19414
_diffrn_reflns_point_group_measured_fraction_full 1.000
_diffrn_reflns_point_group_measured_fraction_max 0.994
_diffrn_reflns_theta_full 25.242
_diffrn_reflns_theta_max 30.185
_diffrn_reflns_theta_min 1.551
_exptl_absorpt_coefficient_mu 3.729
_exptl_absorpt_correction_T_max 0.0824
_exptl_absorpt_correction_T_min 0.0082
_exptl_absorpt_correction_type numerical
_exptl_absorpt_process_details 'SADABS 2014/5'
_exptl_crystal_colour Colourless
_exptl_crystal_density_diffrn 2.264
_exptl_crystal_description Plate
_exptl_crystal_F_000 1088
_exptl_crystal_preparation Luminescent
_exptl_crystal_recrystallization_method 'Re-crystallisation from solvent: Dichloromethane'
_exptl_crystal_size_max 0.36
_exptl_crystal_size_mid 0.12
_exptl_crystal_size_min 0.08
_refine_diff_density_max 1.450
_refine_diff_density_min -1.901
_refine_diff_density_rms 0.197
_refine_ls_extinction_method none
_refine_ls_goodness_of_fit_ref 1.109
_refine_ls_hydrogen_treatment constr
_refine_ls_matrix_type full
_refine_ls_number_parameters 235
_refine_ls_number_reflns 5038
_refine_ls_number_restraints 0
_refine_ls_restrained_S_all 1.109
_refine_ls_R_factor_all 0.0497
_refine_ls_R_factor_gt 0.0429
_refine_ls_shift/su_max 0.003
_refine_ls_shift/su_mean 0.000
_refine_ls_structure_factor_coef Fsqd
_refine_ls_weighting_details 'w=1/[\s^2^(Fo^2^)+(0.0543P)^2^+2.7060P] where P=(Fo^2^+2Fc^2^)/3'
_refine_ls_weighting_scheme calc
_refine_ls_wR_factor_gt 0.1074
_refine_ls_wR_factor_ref 0.1107
_reflns_Friedel_coverage 0.000
_reflns_number_gt 4509
_reflns_number_total 5038
_reflns_threshold_expression 'I > 2\s(I)'
_cod_data_source_file c8ce02118j2.cif
_cod_data_source_block shelx
_cod_depositor_comments 'Adding full bibliography for 7232351--7232356.cif.'
_cod_database_code 7232351
_shelx_shelxl_version_number 2018/3
_shelx_space_group_comment
;
The symmetry employed for this shelxl refinement is uniquely defined
by the following loop, which should always be used as a source of
symmetry information in preference to the above space-group names.
They are only intended as comments.
;

loop_
_space_group_symop_operation_xyz
'x, y, z'
'-x, y+1/2, -z+1/2'
'-x, -y, -z'
'x, -y-1/2, z-1/2'

loop_
_atom_site_label
_atom_site_type_symbol
_atom_site_fract_x
_atom_site_fract_y
_atom_site_fract_z
_atom_site_U_iso_or_equiv
_atom_site_adp_type
_atom_site_occupancy
_atom_site_site_symmetry_order
_atom_site_calc_flag
_atom_site_refinement_flags_posn
_atom_site_refinement_flags_adp
I2 I 0.72111(7) 0.79731(2) 0.54697(2) 0.02842(10) Uani 1 1 d . .
I1 I 0.12588(6) 0.60301(2) 0.60423(2) 0.01741(9) Uani 1 1 d . .
F2 F 0.1658(6) 0.64076(16) 0.47429(10) 0.0254(6) Uani 1 1 d . .
F1 F 0.5317(6) 0.43484(16) 0.60287(10) 0.0232(5) Uani 1 1 d . .
F3 F 0.8904(6) 0.90741(17) 0.44396(12) 0.0291(6) Uani 1 1 d . .
F4 F 0.7150(6) 1.05875(19) 0.40578(11) 0.0302(6) Uani 1 1 d . .
N2 N 0.6792(7) 0.6352(2) 0.71603(14) 0.0177(7) Uani 1 1 d . .
N1 N 0.8635(8) 0.6870(2) 0.69466(14) 0.0187(7) Uani 1 1 d . .
C14 C 0.3414(9) 0.5408(3) 0.54130(16) 0.0181(8) Uani 1 1 d . .
C13 C 0.5105(9) 0.4684(3) 0.55202(16) 0.0170(7) Uani 1 1 d . .
C16 C 0.5890(9) 0.9182(3) 0.51974(18) 0.0202(8) Uani 1 1 d . .
C15 C 0.3323(9) 0.5717(2) 0.48851(17) 0.0184(8) Uani 1 1 d . .
C18 C 0.6050(9) 1.0317(3) 0.45284(17) 0.0199(8) Uani 1 1 d . .
C17 C 0.6960(9) 0.9523(3) 0.47182(17) 0.0187(8) Uani 1 1 d . .
C10 C 0.2598(10) 0.6037(3) 0.83755(19) 0.0223(9) Uani 1 1 d . .
H10 H 0.126240 0.564105 0.850807 0.027 Uiso 1 1 calc R U
C9 C 0.3496(10) 0.6750(3) 0.86961(19) 0.0231(9) Uani 1 1 d . .
H9 H 0.275523 0.682060 0.904143 0.028 Uiso 1 1 calc R U
C8 C 0.5468(9) 0.7348(3) 0.85037(17) 0.0191(8) Uani 1 1 d . .
H8 H 0.604662 0.781585 0.872025 0.023 Uiso 1 1 calc R U
C7 C 0.6601(8) 0.7250(3) 0.79823(17) 0.0169(7) Uani 1 1 d . .
C6 C 0.8584(8) 0.7835(2) 0.77359(16) 0.0155(7) Uani 1 1 d . .
C5 C 0.9659(9) 0.8610(3) 0.79711(17) 0.0194(8) Uani 1 1 d . .
H5 H 0.907460 0.876666 0.831662 0.023 Uiso 1 1 calc R U
C4 C 1.1528(9) 0.9134(3) 0.77043(18) 0.0201(8) Uani 1 1 d . .
H4 H 1.219671 0.964331 0.786638 0.024 Uiso 1 1 calc R U
C3 C 1.2452(10) 0.8903(3) 0.71814(18) 0.0210(8) Uani 1 1 d . .
H3 H 1.372813 0.926181 0.699885 0.025 Uiso 1 1 calc R U
C11 C 0.3686(9) 0.5928(3) 0.78705(19) 0.0201(8) Uani 1 1 d . .
H11 H 0.308834 0.545779 0.765762 0.024 Uiso 1 1 calc R U
C12 C 0.5725(8) 0.6529(3) 0.76697(17) 0.0166(7) Uani 1 1 d . .
C1 C 0.9543(8) 0.7620(2) 0.72122(16) 0.0164(7) Uani 1 1 d . .
C2 C 1.1482(9) 0.8159(3) 0.69446(16) 0.0186(8) Uani 1 1 d . .
H2 H 1.211437 0.800759 0.660155 0.022 Uiso 1 1 calc R U

loop_
_atom_site_aniso_label
_atom_site_aniso_U_11
_atom_site_aniso_U_22
_atom_site_aniso_U_33
_atom_site_aniso_U_23
_atom_site_aniso_U_13
_atom_site_aniso_U_12
I2 0.02493(17) 0.02014(16) 0.03933(19) 0.00483(11) -0.00699(14) 0.00092(10)
I1 0.01401(14) 0.01878(14) 0.01952(14) -0.00120(9) 0.00158(10) -0.00130(8)
F2 0.0267(13) 0.0242(13) 0.0253(13) 0.0020(10) 0.0012(11) 0.0103(10)
F1 0.0273(13) 0.0211(12) 0.0212(12) 0.0058(9) 0.0014(10) 0.0036(10)
F3 0.0238(14) 0.0300(14) 0.0346(15) -0.0041(11) 0.0106(12) 0.0073(11)
F4 0.0321(15) 0.0360(15) 0.0234(13) 0.0055(11) 0.0107(12) -0.0047(12)
N2 0.0138(15) 0.0172(16) 0.0220(16) -0.0033(13) -0.0009(13) 0.0012(12)
N1 0.0148(16) 0.0208(16) 0.0205(16) -0.0013(13) -0.0005(14) 0.0001(13)
C14 0.0142(18) 0.0203(18) 0.0197(18) -0.0038(15) 0.0004(15) -0.0027(14)
C13 0.0164(18) 0.0181(18) 0.0164(17) 0.0004(14) 0.0013(15) -0.0004(14)
C16 0.0137(18) 0.0217(19) 0.025(2) 0.0000(16) 0.0007(16) 0.0016(14)
C15 0.0180(19) 0.0132(17) 0.0237(19) 0.0006(14) -0.0022(16) 0.0033(14)
C18 0.0151(18) 0.024(2) 0.0213(19) 0.0022(15) 0.0034(16) -0.0032(15)
C17 0.0098(17) 0.0234(19) 0.0233(19) -0.0032(15) 0.0049(16) -0.0006(14)
C10 0.0130(18) 0.023(2) 0.031(2) 0.0083(16) 0.0050(17) -0.0023(14)
C9 0.0166(19) 0.028(2) 0.025(2) -0.0002(17) 0.0052(17) 0.0036(16)
C8 0.0150(18) 0.0196(19) 0.0230(19) 0.0012(15) 0.0053(16) 0.0025(14)
C7 0.0105(17) 0.0181(18) 0.0220(18) 0.0003(14) 0.0003(15) 0.0030(14)
C6 0.0107(16) 0.0156(17) 0.0201(18) -0.0002(14) -0.0001(15) 0.0014(13)
C5 0.0179(19) 0.0185(18) 0.0217(19) -0.0012(15) 0.0004(16) 0.0013(14)
C4 0.0173(19) 0.0138(17) 0.029(2) 0.0005(15) -0.0024(17) -0.0011(14)
C3 0.018(2) 0.024(2) 0.0204(19) 0.0045(15) -0.0002(16) -0.0046(15)
C11 0.0137(18) 0.0156(18) 0.031(2) 0.0006(15) -0.0006(17) 0.0023(14)
C12 0.0083(16) 0.0193(18) 0.0224(18) -0.0007(14) 0.0032(15) 0.0003(13)
C1 0.0115(17) 0.0175(18) 0.0201(18) 0.0005(14) 0.0003(15) 0.0002(13)
C2 0.0170(19) 0.0212(19) 0.0178(18) 0.0002(14) 0.0020(16) -0.0002(15)

loop_
_atom_type_symbol
_atom_type_description
_atom_type_scat_dispersion_real
_atom_type_scat_dispersion_imag
_atom_type_scat_source
C C 0.0033 0.0016 'International Tables Vol C Tables 4.2.6.8 and 6.1.1.4'
H H 0.0000 0.0000 'International Tables Vol C Tables 4.2.6.8 and 6.1.1.4'
N N 0.0061 0.0033 'International Tables Vol C Tables 4.2.6.8 and 6.1.1.4'
F F 0.0171 0.0103 'International Tables Vol C Tables 4.2.6.8 and 6.1.1.4'
I I -0.4742 1.8119 'International Tables Vol C Tables 4.2.6.8 and 6.1.1.4'

loop_
_geom_angle_atom_site_label_1
_geom_angle_atom_site_label_2
_geom_angle_atom_site_label_3
_geom_angle
_geom_angle_site_symmetry_1
_geom_angle_site_symmetry_3
N1 N2 C12 120.0(3) . .
N2 N1 C1 121.2(4) . .
C13 C14 C15 117.0(4) . .
C13 C14 I1 120.6(3) . .
C15 C14 I1 122.3(3) . .
F1 C13 C14 120.3(4) . .
F1 C13 C15 118.0(3) . 3_666
C14 C13 C15 121.7(4) . 3_666
C18 C16 C17 116.8(4) 3_676 .
C18 C16 I2 122.6(3) 3_676 .
C17 C16 I2 120.7(3) . .
F2 C15 C14 120.8(4) . .
F2 C15 C13 117.9(3) . 3_666
C14 C15 C13 121.3(4) . 3_666
F4 C18 C16 120.8(4) . 3_676
F4 C18 C17 117.0(4) . .
C16 C18 C17 122.1(4) 3_676 .
F3 C17 C18 119.3(4) . .
F3 C17 C16 119.6(4) . .
C18 C17 C16 121.1(4) . .
C11 C10 C9 119.9(4) . .
C11 C10 H10 120.0 . .
C9 C10 H10 120.0 . .
C8 C9 C10 120.8(4) . .
C8 C9 H9 119.6 . .
C10 C9 H9 119.6 . .
C9 C8 C7 120.2(4) . .
C9 C8 H8 119.9 . .
C7 C8 H8 119.9 . .
C12 C7 C8 118.5(4) . .
C12 C7 C6 116.3(4) . .
C8 C7 C6 125.2(4) . .
C5 C6 C1 117.3(4) . .
C5 C6 C7 125.5(4) . .
C1 C6 C7 117.2(3) . .
C4 C5 C6 121.5(4) . .
C4 C5 H5 119.2 . .
C6 C5 H5 119.2 . .
C5 C4 C3 120.0(4) . .
C5 C4 H4 120.0 . .
C3 C4 H4 120.0 . .
C2 C3 C4 120.1(4) . .
C2 C3 H3 120.0 . .
C4 C3 H3 120.0 . .
C10 C11 C12 120.0(4) . .
C10 C11 H11 120.0 . .
C12 C11 H11 120.0 . .
N2 C12 C7 123.3(4) . .
N2 C12 C11 116.1(4) . .
C7 C12 C11 120.5(4) . .
N1 C1 C2 117.5(4) . .
N1 C1 C6 121.9(4) . .
C2 C1 C6 120.6(4) . .
C3 C2 C1 120.5(4) . .
C3 C2 H2 119.8 . .
C1 C2 H2 119.8 . .

loop_
_geom_bond_atom_site_label_1
_geom_bond_atom_site_label_2
_geom_bond_distance
_geom_bond_site_symmetry_2
I2 C16 2.073(4) .
I1 C14 2.096(4) .
F2 C15 1.345(4) .
F1 C13 1.348(4) .
F3 C17 1.332(5) .
F4 C18 1.343(5) .
N2 N1 1.285(5) .
N2 C12 1.385(5) .
N1 C1 1.388(5) .
C14 C13 1.377(6) .
C14 C15 1.377(6) .
C13 C15 1.393(6) 3_666
C16 C18 1.369(6) 3_676
C16 C17 1.394(6) .
C18 C17 1.376(6) .
C10 C11 1.362(7) .
C10 C9 1.406(6) .
C10 H10 0.9300 .
C9 C8 1.383(6) .
C9 H9 0.9300 .
C8 C7 1.405(6) .
C8 H8 0.9300 .
C7 C12 1.403(5) .
C7 C6 1.428(6) .
C6 C5 1.412(5) .
C6 C1 1.412(6) .
C5 C4 1.360(6) .
C5 H5 0.9300 .
C4 C3 1.411(6) .
C4 H4 0.9300 .
C3 C2 1.357(6) .
C3 H3 0.9300 .
C11 C12 1.414(6) .
C11 H11 0.9300 .
C1 C2 1.396(6) .
C2 H2 0.9300 .

loop_
_geom_torsion_atom_site_label_1
_geom_torsion_atom_site_label_2
_geom_torsion_atom_site_label_3
_geom_torsion_atom_site_label_4
_geom_torsion
_geom_torsion_site_symmetry_1
_geom_torsion_site_symmetry_4
C12 N2 N1 C1 -1.4(5) . .
C15 C14 C13 F1 179.5(3) . .
I1 C14 C13 F1 2.2(5) . .
C15 C14 C13 C15 0.5(7) . 3_666
I1 C14 C13 C15 -176.8(3) . 3_666
C13 C14 C15 F2 178.2(4) . .
I1 C14 C15 F2 -4.6(5) . .
C13 C14 C15 C13 -0.5(7) . 3_666
I1 C14 C15 C13 176.8(3) . 3_666
F4 C18 C17 F3 1.5(6) . .
C16 C18 C17 F3 -178.5(4) 3_676 .
F4 C18 C17 C16 -178.7(3) . .
C16 C18 C17 C16 1.3(7) 3_676 .
C18 C16 C17 F3 178.6(4) 3_676 .
I2 C16 C17 F3 -1.6(5) . .
C18 C16 C17 C18 -1.2(6) 3_676 .
I2 C16 C17 C18 178.7(3) . .
C11 C10 C9 C8 0.3(6) . .
C10 C9 C8 C7 0.1(6) . .
C9 C8 C7 C12 -1.1(6) . .
C9 C8 C7 C6 178.4(4) . .
C12 C7 C6 C5 177.9(4) . .
C8 C7 C6 C5 -1.6(6) . .
C12 C7 C6 C1 -1.9(5) . .
C8 C7 C6 C1 178.6(4) . .
C1 C6 C5 C4 0.4(6) . .
C7 C6 C5 C4 -179.4(4) . .
C6 C5 C4 C3 -0.4(6) . .
C5 C4 C3 C2 -0.1(6) . .
C9 C10 C11 C12 0.2(6) . .
N1 N2 C12 C7 -1.4(6) . .
N1 N2 C12 C11 179.4(3) . .
C8 C7 C12 N2 -177.4(3) . .
C6 C7 C12 N2 3.0(6) . .
C8 C7 C12 C11 1.7(6) . .
C6 C7 C12 C11 -177.9(3) . .
C10 C11 C12 N2 177.9(3) . .
C10 C11 C12 C7 -1.3(6) . .
N2 N1 C1 C2 -178.2(4) . .
N2 N1 C1 C6 2.5(6) . .
C5 C6 C1 N1 179.5(3) . .
C7 C6 C1 N1 -0.7(5) . .
C5 C6 C1 C2 0.2(5) . .
C7 C6 C1 C2 180.0(4) . .
C4 C3 C2 C1 0.7(6) . .
N1 C1 C2 C3 179.9(4) . .
C6 C1 C2 C3 -0.7(6) . .
